data_4511288
loop_
_publ_author_name
'Iwata, Kentaro'
'Kojima, Takashi'
'Ikeda, Yukihiro'

_publ_section_title
;
 Solid Form Selection of Highly Solvating TAK-441 Exhibiting
 Solvate-Trapping Polymorphism
;
_journal_issue 7
_journal_name_full 'Crystal Growth &amp; Design'
_journal_page_first 3335
_journal_paper_doi 10.1021/cg500240j
_journal_volume 14
_journal_year 2014
_chemical_formula_moiety 'C28 H31 F3 N4 O6'
_chemical_formula_sum 'C28 H31 F3 N4 O6'
_chemical_formula_weight 576.57
_space_group_IT_number 15
_symmetry_cell_setting monoclinic
_symmetry_Int_Tables_number 15
_symmetry_space_group_name_Hall '-C 2yc'
_symmetry_space_group_name_H-M 'C 1 2/c 1'
_atom_sites_solution_hydrogens geom
_atom_sites_solution_primary direct
_atom_sites_solution_secondary difmap
_cell_angle_alpha 90.0000
_cell_angle_beta 101.5000(7)
_cell_angle_gamma 90.0000
_cell_formula_units_Z 8
_cell_length_a 26.5176(5)
_cell_length_b 18.4139(4)
_cell_length_c 11.9808(3)
_cell_measurement_reflns_used 29652
_cell_measurement_temperature 100
_cell_measurement_theta_max 68.23
_cell_measurement_theta_min 3.40
_cell_volume 5732.7(2)
_computing_cell_refinement 'RAPID AUTO'
_computing_data_collection 'RAPID AUTO (Rigaku, ????)'
_computing_data_reduction 'RAPID AUTO'
_computing_molecular_graphics 'CrystalStructure 4.0'
_computing_publication_material 'CrystalStructure 4.0 (Rigaku, 2010)'
_computing_structure_refinement 'SHELXL97 (Sheldrick, 2008)'
_computing_structure_solution 'SHELXS97 (Sheldrick, 2008)'
_diffrn_ambient_temperature 100
_diffrn_detector_area_resol_mean 10.000
_diffrn_measured_fraction_theta_full 0.995
_diffrn_measured_fraction_theta_max 0.995
_diffrn_measurement_device_type 'Rigaku R-AXIS RAPID'
_diffrn_measurement_method \w
_diffrn_radiation_type 'Cu K\a'
_diffrn_radiation_wavelength 1.54187
_diffrn_reflns_av_R_equivalents 0.0555
_diffrn_reflns_limit_h_max 31
_diffrn_reflns_limit_h_min -31
_diffrn_reflns_limit_k_max 22
_diffrn_reflns_limit_k_min -22
_diffrn_reflns_limit_l_max 14
_diffrn_reflns_limit_l_min -14
_diffrn_reflns_number 33288
_diffrn_reflns_theta_full 68.23
_diffrn_reflns_theta_max 68.23
_diffrn_standards_number 0
_exptl_absorpt_coefficient_mu 0.915
_exptl_absorpt_correction_T_max 0.913
_exptl_absorpt_correction_T_min 0.708
_exptl_absorpt_correction_type multi-scan
_exptl_absorpt_process_details 'ABSCOR (Rigaku, 1995)'
_exptl_crystal_colour colorless
_exptl_crystal_density_diffrn 1.336
_exptl_crystal_density_method 'not measured'
_exptl_crystal_description prism
_exptl_crystal_F_000 2416.00
_exptl_crystal_size_max 0.600
_exptl_crystal_size_mid 0.400
_exptl_crystal_size_min 0.100
_platon_squeeze_details
;
;
_refine_diff_density_max 0.420
_refine_diff_density_min -0.270
_refine_ls_extinction_method none
_refine_ls_goodness_of_fit_ref 1.063
_refine_ls_hydrogen_treatment constr
_refine_ls_number_parameters 398
_refine_ls_number_reflns 5229
_refine_ls_number_restraints 60
_refine_ls_R_factor_gt 0.0566
_refine_ls_shift/su_max 0.000
_refine_ls_structure_factor_coef Fsqd
_refine_ls_weighting_details 'w = 1/[\s^2^(Fo^2^)+(0.0909P)^2^+4.9480P] where P=(Fo^2^+2Fc^2^)/3'
_refine_ls_weighting_scheme calc
_refine_ls_wR_factor_ref 0.1592
_reflns_number_gt 4460
_reflns_number_total 5229
_reflns_threshold_expression F^2^>2.0\s(F^2^)
_cod_data_source_file cg500240j_si_002.cif
_cod_data_source_block TAK-441EtOHsolvateB
_cod_depositor_comments 'Adding full bibliography for 4511286--4511293.cif.'
_cod_original_cell_volume 5732.66(19)
_cod_database_code 4511288

loop_
_symmetry_equiv_pos_site_id
_symmetry_equiv_pos_as_xyz
1 +X,+Y,+Z
2 -X,+Y,1/2-Z
3 -X,-Y,-Z
4 +X,-Y,1/2+Z
5 1/2+X,1/2+Y,+Z
6 1/2-X,1/2+Y,1/2-Z
7 1/2-X,1/2-Y,-Z
8 1/2+X,1/2-Y,1/2+Z

loop_
_atom_site_label
_atom_site_type_symbol
_atom_site_fract_x
_atom_site_fract_y
_atom_site_fract_z
_atom_site_U_iso_or_equiv
_atom_site_adp_type
_atom_site_occupancy
_atom_site_symmetry_multiplicity
_atom_site_calc_flag
_atom_site_refinement_flags
F1 F 0.53488(15) 0.3200(4) 0.6411(8) 0.105(3) Uani 0.541(11) 8 d .
F2 F 0.5579(3) 0.2154(6) 0.7145(4) 0.119(3) Uani 0.541(11) 8 d .
F3 F 0.5020(3) 0.2234(6) 0.5559(9) 0.096(3) Uani 0.541(11) 8 d .
F36 F 0.4990(4) 0.2269(6) 0.5807(10) 0.085(3) Uani 0.459(11) 8 d .
F37 F 0.5650(3) 0.1754(4) 0.6808(7) 0.091(2) Uani 0.459(11) 8 d .
F38 F 0.5493(3) 0.2837(5) 0.7127(7) 0.087(3) Uani 0.459(11) 8 d .
O8 O 0.63543(6) 0.22715(8) 0.09806(13) 0.0375(4) Uani 1.0 8 d .
O16 O 0.64804(6) 0.17363(8) 0.40805(13) 0.0376(4) Uani 1.0 8 d .
O17 O 0.63104(5) 0.27604(7) 0.61513(11) 0.0296(4) Uani 1.0 8 d .
O22 O 0.71512(6) 0.46477(7) 0.74454(12) 0.0323(4) Uani 1.0 8 d .
O30 O 0.52190(6) 0.42188(10) 1.13888(13) 0.0436(5) Uani 1.0 8 d .
O31 O 0.56695(9) 0.35400(15) 1.32827(17) 0.0852(9) Uani 1.0 8 d .
N9 N 0.70295(7) 0.22462(9) 0.30510(14) 0.0308(4) Uani 1.0 8 d .
N10 N 0.64057(7) 0.40464(10) 0.74300(15) 0.0337(5) Uani 1.0 8 d .
N23 N 0.72005(6) 0.39626(8) 0.52427(13) 0.0246(4) Uani 1.0 8 d .
N40 N 0.59173(7) 0.41972(9) 1.05829(14) 0.0310(4) Uani 1.0 8 d .
C1 C 0.58821(15) -0.02260(18) -0.0467(4) 0.0939(15) Uani 1.0 8 d .
C2 C 0.62310(12) -0.03018(15) 0.0538(4) 0.0644(9) Uani 1.0 8 d .
C3 C 0.64410(10) 0.03077(13) 0.1128(3) 0.0458(6) Uani 1.0 8 d .
C4 C 0.62957(9) 0.09988(12) 0.0721(2) 0.0379(6) Uani 1.0 8 d .
C5 C 0.59509(12) 0.10675(16) -0.0311(3) 0.0621(8) Uani 1.0 8 d .
C6 C 0.57449(15) 0.04533(19) -0.0894(4) 0.0915(14) Uani 1.0 8 d .
C7 C 0.65076(8) 0.16753(11) 0.13192(17) 0.0297(5) Uani 1.0 8 d .
C11 C 0.73538(8) 0.28052(11) 0.28318(17) 0.0295(5) Uani 1.0 8 d .
C12 C 0.74306(8) 0.34002(11) 0.35060(16) 0.0275(5) Uani 1.0 8 d .
C13 C 0.71725(8) 0.34366(10) 0.44368(16) 0.0253(5) Uani 1.0 8 d .
C14 C 0.68358(8) 0.28966(10) 0.46360(16) 0.0263(5) Uani 1.0 8 d .
C15 C 0.67566(8) 0.22558(10) 0.39452(17) 0.0287(5) Uani 1.0 8 d .
C18 C 0.66377(8) 0.31254(10) 0.55954(16) 0.0251(4) Uani 1.0 8 d .
C19 C 0.75250(8) 0.46082(10) 0.52652(17) 0.0283(5) Uani 1.0 8 d .
C20 C 0.68654(8) 0.37796(10) 0.59686(16) 0.0245(4) Uani 1.0 8 d .
C21 C 0.68240(8) 0.41996(10) 0.70042(16) 0.0257(5) Uani 1.0 8 d .
C24 C 0.64634(8) 0.40496(11) 1.06373(17) 0.0305(5) Uani 1.0 8 d .
C25 C 0.65565(8) 0.37874(11) 0.94860(18) 0.0305(5) Uani 1.0 8 d .
C26 C 0.56780(10) 0.46852(13) 0.96648(19) 0.0400(6) Uani 1.0 8 d .
C27 C 0.57571(9) 0.44096(13) 0.85164(18) 0.0369(5) Uani 1.0 8 d .
C28 C 0.56699(9) 0.40343(11) 1.14203(18) 0.0327(5) Uani 1.0 8 d .
C29 C 0.59624(10) 0.36362(14) 1.24603(19) 0.0422(6) Uani 1.0 8 d .
C32 C 0.76087(9) 0.27046(12) 0.18207(18) 0.0368(6) Uani 1.0 8 d .
C33 C 0.79391(10) 0.33345(14) 0.1586(2) 0.0454(6) Uani 1.0 8 d .
C34 C 0.58333(9) 0.25262(14) 0.5462(2) 0.0406(6) Uani 1.0 8 d .
C35 C 0.54673(12) 0.2446(2) 0.6212(3) 0.0777(10) Uani 1.0 8 d .
C39 C 0.69408(10) 0.15933(11) 0.23461(18) 0.0355(5) Uani 1.0 8 d .
C41 C 0.63269(8) 0.43117(11) 0.85318(17) 0.0304(5) Uani 1.0 8 d .
H1 H 0.5735 -0.0645 -0.0868 0.1127 Uiso 1.0 8 calc R
H2 H 0.6328 -0.0772 0.0829 0.0772 Uiso 1.0 8 calc R
H3 H 0.6687 0.0253 0.1817 0.0550 Uiso 1.0 8 calc R
H5 H 0.5857 0.1536 -0.0617 0.0745 Uiso 1.0 8 calc R
H6 H 0.5506 0.0502 -0.1596 0.1098 Uiso 1.0 8 calc R
H10 H 0.6166 0.3771 0.7024 0.0404 Uiso 1.0 8 calc R
H12 H 0.7650 0.3782 0.3362 0.0331 Uiso 1.0 8 calc R
H19A H 0.7882 0.4459 0.5293 0.0340 Uiso 1.0 8 calc R
H19B H 0.7506 0.4900 0.5940 0.0340 Uiso 1.0 8 calc R
H19C H 0.7404 0.4898 0.4578 0.0340 Uiso 1.0 8 calc R
H24A H 0.6582 0.3674 1.1223 0.0366 Uiso 1.0 8 calc R
H24B H 0.6665 0.4497 1.0862 0.0366 Uiso 1.0 8 calc R
H25A H 0.6931 0.3742 0.9520 0.0366 Uiso 1.0 8 calc R
H25B H 0.6400 0.3302 0.9319 0.0366 Uiso 1.0 8 calc R
H26A H 0.5830 0.5176 0.9804 0.0480 Uiso 1.0 8 calc R
H26B H 0.5305 0.4723 0.9657 0.0480 Uiso 1.0 8 calc R
H27A H 0.5577 0.3940 0.8341 0.0443 Uiso 1.0 8 calc R
H27B H 0.5609 0.4761 0.7914 0.0443 Uiso 1.0 8 calc R
H29A H 0.6072 0.3156 1.2224 0.0507 Uiso 1.0 8 calc R
H29B H 0.6276 0.3915 1.2790 0.0507 Uiso 1.0 8 calc R
H31 H 0.5396 0.3780 1.3106 0.1022 Uiso 1.0 8 calc R
H32A H 0.7338 0.2620 0.1135 0.0441 Uiso 1.0 8 calc R
H32B H 0.7826 0.2263 0.1947 0.0441 Uiso 1.0 8 calc R
H33A H 0.7726 0.3772 0.1431 0.0544 Uiso 1.0 8 calc R
H33B H 0.8090 0.3222 0.0924 0.0544 Uiso 1.0 8 calc R
H33C H 0.8215 0.3418 0.2252 0.0544 Uiso 1.0 8 calc R
H34A H 0.5880 0.2057 0.5091 0.0488 Uiso 1.0 8 calc R
H34B H 0.5707 0.2890 0.4862 0.0488 Uiso 1.0 8 calc R
H39A H 0.6860 0.1185 0.2818 0.0426 Uiso 1.0 8 calc R
H39B H 0.7261 0.1470 0.2083 0.0426 Uiso 1.0 8 calc R
H41 H 0.6502 0.4793 0.8687 0.0365 Uiso 1.0 8 calc R

loop_
_atom_site_aniso_label
_atom_site_aniso_U_11
_atom_site_aniso_U_22
_atom_site_aniso_U_33
_atom_site_aniso_U_12
_atom_site_aniso_U_13
_atom_site_aniso_U_23
F1 0.040(2) 0.147(5) 0.133(6) -0.010(3) 0.027(3) -0.090(4)
F2 0.115(4) 0.206(7) 0.044(3) -0.082(5) 0.033(3) -0.005(4)
F3 0.057(3) 0.168(6) 0.073(5) -0.063(3) 0.037(3) -0.050(4)
F36 0.052(4) 0.141(6) 0.071(5) -0.047(3) 0.037(3) -0.028(4)
F37 0.126(4) 0.084(4) 0.076(4) -0.035(3) 0.050(4) 0.016(3)
F38 0.068(4) 0.121(5) 0.087(4) -0.044(4) 0.053(4) -0.053(4)
O8 0.0477(10) 0.0277(8) 0.0340(8) 0.0053(7) 0.0010(7) -0.0008(6)
O16 0.0479(10) 0.0243(8) 0.0397(9) -0.0030(7) 0.0068(7) -0.0026(6)
O17 0.0342(8) 0.0295(8) 0.0260(7) -0.0043(6) 0.0081(6) 0.0024(6)
O22 0.0388(9) 0.0306(8) 0.0295(8) -0.0027(7) 0.0114(7) -0.0063(6)
O30 0.0413(10) 0.0562(11) 0.0382(9) 0.0179(8) 0.0195(8) 0.0139(8)
O31 0.0857(17) 0.129(2) 0.0534(12) 0.0674(15) 0.0433(12) 0.0519(13)
N9 0.0426(11) 0.0239(9) 0.0250(9) 0.0084(8) 0.0045(8) -0.0019(7)
N10 0.0353(10) 0.0405(10) 0.0282(9) -0.0044(8) 0.0134(8) -0.0096(8)
N23 0.0290(9) 0.0217(8) 0.0244(8) 0.0022(7) 0.0081(7) -0.0011(7)
N40 0.0352(10) 0.0327(9) 0.0274(9) 0.0111(8) 0.0119(8) 0.0050(7)
C1 0.072(3) 0.0479(18) 0.141(4) 0.0075(16) -0.030(3) -0.039(2)
C2 0.0526(18) 0.0355(14) 0.100(3) -0.0006(12) 0.0038(17) -0.0152(15)
C3 0.0444(14) 0.0339(13) 0.0589(16) 0.0008(10) 0.0098(12) -0.0067(11)
C4 0.0348(12) 0.0313(11) 0.0471(13) 0.0040(9) 0.0069(10) -0.0081(10)
C5 0.0598(18) 0.0460(15) 0.0707(19) 0.0090(13) -0.0103(15) -0.0171(14)
C6 0.079(3) 0.064(2) 0.107(3) 0.0127(18) -0.041(3) -0.033(2)
C7 0.0358(12) 0.0261(10) 0.0289(11) 0.0046(9) 0.0109(9) -0.0034(8)
C11 0.0345(12) 0.0303(11) 0.0235(10) 0.0112(9) 0.0050(9) 0.0029(8)
C12 0.0304(11) 0.0284(10) 0.0242(10) 0.0053(8) 0.0064(8) 0.0018(8)
C13 0.0306(11) 0.0237(10) 0.0216(10) 0.0057(8) 0.0048(8) 0.0014(8)
C14 0.0315(11) 0.0237(10) 0.0231(10) 0.0033(8) 0.0038(8) 0.0019(8)
C15 0.0348(12) 0.0241(10) 0.0252(10) 0.0057(9) 0.0012(9) 0.0011(8)
C18 0.0292(11) 0.0244(10) 0.0221(9) 0.0026(8) 0.0062(8) 0.0029(8)
C19 0.0344(11) 0.0244(10) 0.0278(10) -0.0030(8) 0.0101(9) -0.0012(8)
C20 0.0287(11) 0.0236(10) 0.0220(9) 0.0034(8) 0.0069(8) 0.0013(7)
C21 0.0312(11) 0.0226(10) 0.0238(10) 0.0055(8) 0.0065(8) 0.0009(8)
C24 0.0316(11) 0.0298(11) 0.0312(11) 0.0041(9) 0.0085(9) -0.0014(9)
C25 0.0316(11) 0.0285(10) 0.0335(11) 0.0035(9) 0.0111(9) -0.0032(9)
C26 0.0476(14) 0.0461(13) 0.0310(12) 0.0231(11) 0.0193(10) 0.0132(10)
C27 0.0389(13) 0.0453(13) 0.0295(11) 0.0116(10) 0.0141(10) 0.0081(10)
C28 0.0392(13) 0.0313(11) 0.0304(11) 0.0107(9) 0.0136(9) 0.0025(9)
C29 0.0528(15) 0.0462(14) 0.0317(12) 0.0205(11) 0.0182(11) 0.0103(10)
C32 0.0451(14) 0.0405(12) 0.0253(10) 0.0146(10) 0.0083(10) -0.0022(9)
C33 0.0512(15) 0.0587(16) 0.0306(12) 0.0067(12) 0.0187(11) -0.0011(11)
C34 0.0375(13) 0.0464(13) 0.0374(12) -0.0118(11) 0.0060(10) 0.0028(11)
C35 0.0611(18) 0.113(3) 0.0665(19) -0.0457(18) 0.0307(15) -0.0388(18)
C39 0.0520(14) 0.0246(10) 0.0285(11) 0.0101(10) 0.0047(10) -0.0041(9)
C41 0.0365(12) 0.0303(11) 0.0274(10) 0.0021(9) 0.0137(9) -0.0037(8)

loop_
_atom_type_symbol
_atom_type_description
_atom_type_scat_dispersion_real
_atom_type_scat_dispersion_imag
_atom_type_scat_source
C C 0.0181 0.0091
;
International Tables for Crystallography
(1992, Vol. C, Tables 4.2.6.8 and 6.1.1.4)
;
H H 0.0000 0.0000
;
International Tables for Crystallography
(1992, Vol. C, Table 6.1.1.4)
;
F F 0.0727 0.0534
;
International Tables for Crystallography
(1992, Vol. C, Tables 4.2.6.8 and 6.1.1.4)
;
O O 0.0492 0.0322
;
International Tables for Crystallography
(1992, Vol. C, Tables 4.2.6.8 and 6.1.1.4)
;
N N 0.0311 0.0180
;
International Tables for Crystallography
(1992, Vol. C, Tables 4.2.6.8 and 6.1.1.4)
;

loop_
_geom_angle_atom_site_label_1
_geom_angle_atom_site_label_2
_geom_angle_atom_site_label_3
_geom_angle
_geom_angle_publ_flag
C18 O17 C34 116.05(16) yes
C11 N9 C15 124.20(17) yes
C11 N9 C39 122.07(19) yes
C15 N9 C39 113.73(18) yes
C21 N10 C41 123.49(17) yes
C13 N23 C19 122.70(18) yes
C13 N23 C20 108.52(16) yes
C19 N23 C20 128.76(16) yes
C24 N40 C26 115.14(19) yes
C24 N40 C28 123.67(17) yes
C26 N40 C28 119.8(2) yes
C2 C1 C6 120.1(4) yes
C1 C2 C3 119.9(3) yes
C2 C3 C4 120.6(3) yes
C3 C4 C5 118.9(3) yes
C3 C4 C7 123.1(2) yes
C5 C4 C7 118.0(2) yes
C4 C5 C6 119.9(3) yes
C1 C6 C5 120.5(4) yes
O8 C7 C4 121.81(18) yes
O8 C7 C39 120.78(18) yes
C4 C7 C39 117.36(18) yes
N9 C11 C12 120.6(2) yes
N9 C11 C32 116.74(18) yes
C12 C11 C32 122.7(2) yes
C11 C12 C13 117.9(2) yes
N23 C13 C12 128.62(19) yes
N23 C13 C14 109.52(19) yes
C12 C13 C14 121.85(18) yes
C13 C14 C15 121.1(2) yes
C13 C14 C18 106.32(17) yes
C15 C14 C18 132.6(2) yes
O16 C15 N9 119.91(18) yes
O16 C15 C14 125.8(2) yes
N9 C15 C14 114.31(18) yes
O17 C18 C14 128.33(17) yes
O17 C18 C20 123.27(19) yes
C14 C18 C20 108.21(19) yes
N23 C20 C18 107.39(18) yes
N23 C20 C21 123.68(17) yes
C18 C20 C21 128.6(2) yes
O22 C21 N10 122.75(19) yes
O22 C21 C20 122.8(2) yes
N10 C21 C20 114.41(17) yes
N40 C24 C25 110.83(16) yes
C24 C25 C41 111.35(17) yes
N40 C26 C27 111.0(2) yes
C26 C27 C41 110.20(18) yes
O30 C28 N40 122.10(19) yes
O30 C28 C29 119.4(3) yes
N40 C28 C29 118.5(2) yes
O31 C29 C28 112.3(3) yes
C11 C32 C33 115.01(19) yes
O17 C34 C35 107.2(2) yes
F1 C35 F2 106.9(7) yes
F1 C35 F3 100.3(5) yes
F1 C35 C34 101.3(4) yes
F2 C35 F3 115.4(7) yes
F2 C35 C34 122.6(5) yes
F3 C35 C34 106.9(5) yes
F36 C35 F37 99.4(6) yes
F36 C35 F38 109.5(7) yes
F36 C35 C34 120.9(6) yes
F37 C35 F38 96.4(5) yes
F37 C35 C34 101.0(4) yes
F38 C35 C34 122.3(5) yes
N9 C39 C7 113.34(18) yes
N10 C41 C25 110.94(17) yes
N10 C41 C27 110.49(16) yes
C25 C41 C27 109.36(19) yes

loop_
_geom_bond_atom_site_label_1
_geom_bond_atom_site_label_2
_geom_bond_distance
_geom_bond_publ_flag
F1 C35 1.455(9) yes
F2 C35 1.223(8) yes
F3 C35 1.343(9) yes
F36 C35 1.304(10) yes
F37 C35 1.492(8) yes
F38 C35 1.303(9) yes
O8 C7 1.212(3) yes
O16 C15 1.235(3) yes
O17 C18 1.371(3) yes
O17 C34 1.433(3) yes
O22 C21 1.237(3) yes
O30 C28 1.236(3) yes
O31 C29 1.382(4) yes
N9 C11 1.399(3) yes
N9 C15 1.407(3) yes
N9 C39 1.461(3) yes
N10 C21 1.340(3) yes
N10 C41 1.461(3) yes
N23 C13 1.359(3) yes
N23 C19 1.465(3) yes
N23 C20 1.403(3) yes
N40 C24 1.462(3) yes
N40 C26 1.463(3) yes
N40 C28 1.338(3) yes
C1 C2 1.372(6) yes
C1 C6 1.373(5) yes
C2 C3 1.383(4) yes
C3 C4 1.389(4) yes
C4 C5 1.390(4) yes
C4 C7 1.490(3) yes
C5 C6 1.383(5) yes
C7 C39 1.514(3) yes
C11 C12 1.352(3) yes
C11 C32 1.512(4) yes
C12 C13 1.422(3) yes
C13 C14 1.388(3) yes
C14 C15 1.433(3) yes
C14 C18 1.420(3) yes
C18 C20 1.381(3) yes
C20 C21 1.485(3) yes
C24 C25 1.527(3) yes
C25 C41 1.527(3) yes
C26 C27 1.520(4) yes
C27 C41 1.518(4) yes
C28 C29 1.519(3) yes
C32 C33 1.513(4) yes
C34 C35 1.456(5) yes

loop_
_geom_hbond_atom_site_label_D
_geom_hbond_atom_site_label_H
_geom_hbond_atom_site_label_A
_geom_hbond_site_symmetry_A
_geom_hbond_distance_DA
_geom_hbond_distance_DH
_geom_hbond_distance_HA
_geom_hbond_angle_DHA
_geom_hbond_publ_flag
O31 H31 O30 . 2.657(3) 0.840 2.174 116.5 no
O31 H31 O30 2_657 2.763(3) 0.840 2.017 147.7 no
N10 H10 O17 . 2.805(2) 0.880 2.207 124.9 no

loop_
_platon_squeeze_void_nr
_platon_squeeze_void_average_x
_platon_squeeze_void_average_y
_platon_squeeze_void_average_z
_platon_squeeze_void_volume
_platon_squeeze_void_count_electrons
_platon_squeeze_void_content
1 0.000 0.638 0.250 108 24 ' '
2 0.500 0.138 0.250 108 24 ' '
3 0.000 0.362 0.750 108 24 ' '
4 0.500 0.862 0.750 108 24 ' '
